data_4131634
loop_
_publ_author_name
'Kou, Kevin G. M.'
'Kulyk, Svitlana'
'Marth, Christopher J.'
'Lee, Jack C.'
'Doering, Nicolle A.'
'Li, Beryl X.'
'Gallego, Gary M.'
'Lebold, Terry P.'
'Sarpong, Richmond'

_publ_section_title
;
 A Unifying Synthesis Approach to the C<sub>18</sub>-, C<sub>19</sub>-,
 and C<sub>20</sub>-Diterpenoid Alkaloids.
;
_journal_issue 39
_journal_name_full 'Journal of the American Chemical Society'
_journal_page_first 13882
_journal_page_last 13896
_journal_paper_doi 10.1021/jacs.7b07706
_journal_volume 139
_journal_year 2017
_chemical_formula_sum 'C24 H33 N O5'
_chemical_formula_weight 415.51
_chemical_name_common KK2-194-2
_chemical_name_systematic sarpong126
_space_group.centring_type primitive

_space_group_crystal_system triclinic
_space_group_IT_number 2
_space_group_name_Hall '-P 1'
_space_group_name_H-M_alt 'P -1'
_atom_sites_solution_hydrogens geom
_atom_sites_solution_primary iterative
_atom_sites_solution_secondary difmap
_audit_creation_method SHELXL-2014/7
_cell_angle_alpha 96.521(2)
_cell_angle_beta 102.919(2)
_cell_angle_gamma 104.785(2)
_cell_formula_units_Z 2
_cell_length_a 8.3725(4)
_cell_length_b 9.6019(4)
_cell_length_c 13.9337(6)
_cell_measurement_reflns_used 9756
_cell_measurement_temperature 100(2)
_cell_measurement_theta_max 68.41
_cell_measurement_theta_min 4.84
_cell_volume 1038.21(8)
_computing_cell_refinement 'Bruker SAINT'
_computing_data_collection 'Bruker APEX2'
_computing_data_reduction 'Bruker SAINT'
_computing_molecular_graphics ORTEP-32
_computing_publication_material WinGX
_computing_structure_refinement SHELXL-2014
_computing_structure_solution SHELXT-2014
_diffrn_ambient_temperature 100(2)
_diffrn_detector_area_resol_mean 8.366
_diffrn_measured_fraction_theta_full 0.973
_diffrn_measured_fraction_theta_max 0.963
_diffrn_measurement_device_type 'Bruker APEX-II CCD'
_diffrn_measurement_method '\f and \w scans'
_diffrn_radiation_type CuK\a
_diffrn_radiation_wavelength 1.54178
_diffrn_reflns_av_R_equivalents 0.0338
_diffrn_reflns_av_unetI/netI 0.0227
_diffrn_reflns_Laue_measured_fraction_full 0.973
_diffrn_reflns_Laue_measured_fraction_max 0.963
_diffrn_reflns_limit_h_max 10
_diffrn_reflns_limit_h_min -10
_diffrn_reflns_limit_k_max 11
_diffrn_reflns_limit_k_min -11
_diffrn_reflns_limit_l_max 16
_diffrn_reflns_limit_l_min -16
_diffrn_reflns_number 21714
_diffrn_reflns_point_group_measured_fraction_full 0.973
_diffrn_reflns_point_group_measured_fraction_max 0.963
_diffrn_reflns_theta_full 67.000
_diffrn_reflns_theta_max 68.498
_diffrn_reflns_theta_min 3.309
_diffrn_source 'microfocus rotating anode'
_exptl_absorpt_coefficient_mu 0.746
_exptl_absorpt_correction_T_max 0.929
_exptl_absorpt_correction_T_min 0.802
_exptl_absorpt_correction_type multi-scan
_exptl_absorpt_process_details SADABS
_exptl_crystal_colour colorless
_exptl_crystal_density_diffrn 1.329
_exptl_crystal_description prism
_exptl_crystal_F_000 448
_exptl_crystal_size_max 0.050
_exptl_crystal_size_mid 0.040
_exptl_crystal_size_min 0.030
_refine_diff_density_max 0.288
_refine_diff_density_min -0.209
_refine_diff_density_rms 0.039
_refine_ls_extinction_method none
_refine_ls_goodness_of_fit_ref 1.035
_refine_ls_hydrogen_treatment constr
_refine_ls_matrix_type full
_refine_ls_number_parameters 276
_refine_ls_number_reflns 3693
_refine_ls_number_restraints 0
_refine_ls_restrained_S_all 1.035
_refine_ls_R_factor_all 0.0401
_refine_ls_R_factor_gt 0.0347
_refine_ls_shift/su_max 0.000
_refine_ls_shift/su_mean 0.000
_refine_ls_structure_factor_coef Fsqd
_refine_ls_weighting_details 'w=1/[\s^2^(Fo^2^)+(0.0410P)^2^+0.4902P] where P=(Fo^2^+2Fc^2^)/3'
_refine_ls_weighting_scheme calc
_refine_ls_wR_factor_gt 0.0856
_refine_ls_wR_factor_ref 0.0895
_reflns_Friedel_coverage 0.000
_reflns_number_gt 3241
_reflns_number_total 3693
_reflns_threshold_expression 'I > 2\s(I)'
_cod_data_source_file ja7b07706_si_007.cif
_cod_data_source_block sarpong126
_cod_database_code 4131634
_shelx_shelxl_version_number 2014/7
_shelx_space_group_comment
; 
The symmetry employed for this shelxl refinement is uniquely defined 
by the following loop, which should always be used as a source of 
symmetry information in preference to the above space-group names. 
They are only intended as comments. 
;
_shelx_estimated_absorpt_t_min 0.964
_shelx_estimated_absorpt_t_max 0.978

loop_
_space_group_symop_operation_xyz
'x, y, z'
'-x, -y, -z'

loop_
_atom_site_label
_atom_site_type_symbol
_atom_site_fract_x
_atom_site_fract_y
_atom_site_fract_z
_atom_site_U_iso_or_equiv
_atom_site_adp_type
_atom_site_occupancy
_atom_site_site_symmetry_order
_atom_site_calc_flag
_atom_site_refinement_flags_posn
_atom_site_refinement_flags_adp
C1 C 0.25427(17) 0.19044(14) 0.66201(11) 0.0199(3) Uani 1 1 d . .
C2 C 0.13572(17) 0.23232(15) 0.57555(11) 0.0205(3) Uani 1 1 d . .
H2A H 0.1964 0.2535 0.5231 0.025 Uiso 1 1 calc R U
H2B H 0.0331 0.1476 0.5456 0.025 Uiso 1 1 calc R U
C3 C 0.19504(16) 0.47615(14) 0.68898(10) 0.0151(3) Uani 1 1 d . .
H3 H 0.1335 0.5470 0.7083 0.018 Uiso 1 1 calc R U
C4 C 0.37016(16) 0.56013(14) 0.67375(10) 0.0152(3) Uani 1 1 d . .
H4 H 0.3619 0.6073 0.6131 0.018 Uiso 1 1 calc R U
C5 C 0.43596(16) 0.66828(14) 0.77441(10) 0.0144(3) Uani 1 1 d . .
C6 C 0.32882(16) 0.77369(14) 0.77866(10) 0.0152(3) Uani 1 1 d . .
H6 H 0.2569 0.7885 0.7199 0.018 Uiso 1 1 calc R U
C7 C 0.34113(16) 0.84394(14) 0.86887(10) 0.0168(3) Uani 1 1 d . .
H7 H 0.2825 0.9146 0.8796 0.020 Uiso 1 1 calc R U
C8 C 0.45644(17) 0.80150(14) 0.95263(10) 0.0176(3) Uani 1 1 d . .
H8 H 0.4636 0.8570 1.0194 0.021 Uiso 1 1 calc R U
C9 C 0.38076(17) 0.63358(14) 0.94491(10) 0.0175(3) Uani 1 1 d . .
H9A H 0.4401 0.6008 1.0040 0.021 Uiso 1 1 calc R U
H9B H 0.2573 0.6092 0.9420 0.021 Uiso 1 1 calc R U
C10 C 0.40670(16) 0.55772(14) 0.84907(10) 0.0147(3) Uani 1 1 d . .
H10 H 0.5158 0.5312 0.8696 0.018 Uiso 1 1 calc R U
C11 C 0.27146(16) 0.41741(14) 0.78109(10) 0.0155(3) Uani 1 1 d . .
C12 C 0.14056(17) 0.32958(15) 0.82906(11) 0.0187(3) Uani 1 1 d . .
H12 H 0.2015 0.3195 0.8972 0.022 Uiso 1 1 calc R U
C13 C 0.03997(18) 0.17632(15) 0.76826(11) 0.0233(3) Uani 1 1 d . .
H13A H -0.0132 0.1158 0.8122 0.028 Uiso 1 1 calc R U
H13B H -0.0532 0.1849 0.7134 0.028 Uiso 1 1 calc R U
C14 C 0.15214(19) 0.09960(15) 0.72384(12) 0.0247(3) Uani 1 1 d . .
H14A H 0.0787 0.0058 0.6806 0.030 Uiso 1 1 calc R U
H14B H 0.2331 0.0765 0.7789 0.030 Uiso 1 1 calc R U
C15 C 0.37537(16) 0.33074(14) 0.73246(10) 0.0172(3) Uani 1 1 d . .
H15 H 0.4621 0.3069 0.7850 0.021 Uiso 1 1 calc R U
C16 C 0.46464(17) 0.44189(14) 0.67399(10) 0.0178(3) Uani 1 1 d . .
H16A H 0.5879 0.4846 0.7082 0.021 Uiso 1 1 calc R U
H16B H 0.4524 0.3942 0.6049 0.021 Uiso 1 1 calc R U
C17 C 0.62286(16) 0.76988(14) 0.81810(10) 0.0156(3) Uani 1 1 d . .
C18 C 0.62965(17) 0.83687(14) 0.92800(10) 0.0176(3) Uani 1 1 d . .
C19 C 0.35633(19) 0.10021(16) 0.61809(12) 0.0265(3) Uani 1 1 d . .
H19A H 0.2771 0.0126 0.5722 0.040 Uiso 1 1 calc R U
H19B H 0.4301 0.0710 0.6724 0.040 Uiso 1 1 calc R U
H19C H 0.4271 0.1593 0.5816 0.040 Uiso 1 1 calc R U
C20 C -0.08008(17) 0.36240(15) 0.56102(10) 0.0184(3) Uani 1 1 d . .
C21 C -0.14284(17) 0.48656(16) 0.59948(11) 0.0211(3) Uani 1 1 d . .
H21A H -0.2595 0.4744 0.5597 0.032 Uiso 1 1 calc R U
H21B H -0.0672 0.5800 0.5938 0.032 Uiso 1 1 calc R U
H21C H -0.1424 0.4857 0.6698 0.032 Uiso 1 1 calc R U
C22 C -0.0976(2) 0.35749(18) 0.89062(13) 0.0308(4) Uani 1 1 d . .
H22A H -0.1760 0.2648 0.8504 0.046 Uiso 1 1 calc R U
H22B H -0.1624 0.4270 0.9011 0.046 Uiso 1 1 calc R U
H22C H -0.0397 0.3401 0.9555 0.046 Uiso 1 1 calc R U
C23 C 0.91773(16) 0.76337(16) 0.84488(11) 0.0221(3) Uani 1 1 d . .
H23A H 0.9403 0.8221 0.7936 0.033 Uiso 1 1 calc R U
H23B H 0.9849 0.6933 0.8478 0.033 Uiso 1 1 calc R U
H23C H 0.9501 0.8279 0.9101 0.033 Uiso 1 1 calc R U
C24 C 0.65029(18) 0.85667(16) 0.66668(11) 0.0225(3) Uani 1 1 d . .
H24A H 0.6881 0.7698 0.6524 0.034 Uiso 1 1 calc R U
H24B H 0.7204 0.9395 0.6453 0.034 Uiso 1 1 calc R U
H24C H 0.5299 0.8369 0.6303 0.034 Uiso 1 1 calc R U
N1 N 0.08045(14) 0.36038(12) 0.60683(8) 0.0164(2) Uani 1 1 d . .
O1 O -0.17359(12) 0.26452(11) 0.49107(8) 0.0255(2) Uani 1 1 d . .
O2 O 0.02630(12) 0.41622(10) 0.83956(7) 0.0208(2) Uani 1 1 d . .
O3 O 0.73824(11) 0.68517(10) 0.81997(7) 0.0176(2) Uani 1 1 d . .
O4 O 0.66837(11) 0.89139(10) 0.77204(7) 0.0189(2) Uani 1 1 d . .
O5 O 0.76177(12) 0.91114(12) 0.98626(8) 0.0282(3) Uani 1 1 d . .

loop_
_atom_site_aniso_label
_atom_site_aniso_U_11
_atom_site_aniso_U_22
_atom_site_aniso_U_33
_atom_site_aniso_U_23
_atom_site_aniso_U_13
_atom_site_aniso_U_12
C1 0.0197(7) 0.0154(6) 0.0223(8) 0.0006(5) 0.0027(6) 0.0047(5)
C2 0.0211(7) 0.0160(6) 0.0205(8) -0.0012(5) 0.0022(6) 0.0036(5)
C3 0.0148(6) 0.0151(6) 0.0138(7) 0.0012(5) 0.0031(5) 0.0030(5)
C4 0.0144(6) 0.0169(6) 0.0127(7) 0.0020(5) 0.0030(5) 0.0023(5)
C5 0.0128(6) 0.0162(6) 0.0130(7) 0.0025(5) 0.0029(5) 0.0029(5)
C6 0.0120(6) 0.0146(6) 0.0173(7) 0.0043(5) 0.0016(5) 0.0022(5)
C7 0.0139(6) 0.0152(6) 0.0203(7) 0.0017(5) 0.0038(5) 0.0037(5)
C8 0.0183(6) 0.0185(6) 0.0153(7) 0.0004(5) 0.0043(5) 0.0053(5)
C9 0.0185(6) 0.0188(7) 0.0148(7) 0.0038(5) 0.0041(5) 0.0049(5)
C10 0.0134(6) 0.0161(6) 0.0148(7) 0.0046(5) 0.0027(5) 0.0046(5)
C11 0.0143(6) 0.0160(6) 0.0153(7) 0.0027(5) 0.0026(5) 0.0038(5)
C12 0.0177(6) 0.0198(7) 0.0186(7) 0.0067(5) 0.0041(6) 0.0045(5)
C13 0.0214(7) 0.0196(7) 0.0259(8) 0.0071(6) 0.0055(6) 0.0001(6)
C14 0.0257(7) 0.0150(7) 0.0296(9) 0.0052(6) 0.0026(6) 0.0028(6)
C15 0.0151(6) 0.0170(6) 0.0186(7) 0.0025(5) 0.0024(5) 0.0052(5)
C16 0.0164(6) 0.0174(6) 0.0177(7) -0.0009(5) 0.0048(5) 0.0029(5)
C17 0.0134(6) 0.0158(6) 0.0171(7) 0.0024(5) 0.0035(5) 0.0039(5)
C18 0.0171(6) 0.0161(6) 0.0178(7) 0.0008(5) 0.0011(6) 0.0060(5)
C19 0.0265(7) 0.0192(7) 0.0312(9) -0.0021(6) 0.0036(7) 0.0080(6)
C20 0.0162(6) 0.0203(7) 0.0165(7) 0.0058(5) 0.0034(5) 0.0011(5)
C21 0.0145(6) 0.0308(8) 0.0171(7) 0.0030(6) 0.0025(5) 0.0069(6)
C22 0.0261(8) 0.0358(9) 0.0326(9) 0.0084(7) 0.0171(7) 0.0037(6)
C23 0.0128(6) 0.0246(7) 0.0274(8) 0.0041(6) 0.0039(6) 0.0042(5)
C24 0.0226(7) 0.0237(7) 0.0193(8) 0.0064(6) 0.0064(6) 0.0019(6)
N1 0.0151(5) 0.0150(5) 0.0159(6) 0.0003(4) 0.0014(5) 0.0023(4)
O1 0.0215(5) 0.0225(5) 0.0234(6) -0.0001(4) -0.0042(4) 0.0012(4)
O2 0.0169(5) 0.0242(5) 0.0234(5) 0.0067(4) 0.0101(4) 0.0046(4)
O3 0.0118(4) 0.0181(5) 0.0216(5) 0.0012(4) 0.0034(4) 0.0039(4)
O4 0.0185(5) 0.0165(5) 0.0197(5) 0.0039(4) 0.0050(4) 0.0016(4)
O5 0.0172(5) 0.0344(6) 0.0243(6) -0.0094(4) 0.0003(4) 0.0031(4)

loop_
_atom_type_symbol
_atom_type_description
_atom_type_scat_dispersion_real
_atom_type_scat_dispersion_imag
_atom_type_scat_source
C C 0.0181 0.0091 'International Tables Vol C Tables 4.2.6.8 and 6.1.1.4'
H H 0.0000 0.0000 'International Tables Vol C Tables 4.2.6.8 and 6.1.1.4'
N N 0.0311 0.0180 'International Tables Vol C Tables 4.2.6.8 and 6.1.1.4'
O O 0.0492 0.0322 'International Tables Vol C Tables 4.2.6.8 and 6.1.1.4'

loop_
_geom_angle_atom_site_label_1
_geom_angle_atom_site_label_2
_geom_angle_atom_site_label_3
_geom_angle
C19 C1 C14 108.83(12)
C19 C1 C15 110.63(11)
C14 C1 C15 107.74(12)
C19 C1 C2 108.84(12)
C14 C1 C2 111.60(11)
C15 C1 C2 109.20(11)
N1 C2 C1 113.54(11)
N1 C2 H2A 108.9
C1 C2 H2A 108.9
N1 C2 H2B 108.9
C1 C2 H2B 108.9
H2A C2 H2B 107.7
N1 C3 C11 113.19(10)
N1 C3 C4 117.15(10)
C11 C3 C4 95.55(10)
N1 C3 H3 110.0
C11 C3 H3 110.0
C4 C3 H3 110.0
C16 C4 C5 111.12(11)
C16 C4 C3 102.40(10)
C5 C4 C3 97.38(10)
C16 C4 H4 114.7
C5 C4 H4 114.7
C3 C4 H4 114.7
C6 C5 C4 111.04(10)
C6 C5 C17 103.09(10)
C4 C5 C17 125.13(10)
C6 C5 C10 111.32(10)
C4 C5 C10 100.17(10)
C17 C5 C10 105.85(10)
C7 C6 C5 116.36(12)
C7 C6 H6 121.8
C5 C6 H6 121.8
C6 C7 C8 113.83(12)
C6 C7 H7 123.1
C8 C7 H7 123.1
C7 C8 C18 104.17(11)
C7 C8 C9 106.07(11)
C18 C8 C9 110.96(11)
C7 C8 H8 111.7
C18 C8 H8 111.7
C9 C8 H8 111.7
C10 C9 C8 107.43(11)
C10 C9 H9A 110.2
C8 C9 H9A 110.2
C10 C9 H9B 110.2
C8 C9 H9B 110.2
H9A C9 H9B 108.5
C9 C10 C11 122.54(11)
C9 C10 C5 110.64(10)
C11 C10 C5 103.74(10)
C9 C10 H10 106.3
C11 C10 H10 106.3
C5 C10 H10 106.3
C12 C11 C3 115.11(11)
C12 C11 C15 116.14(11)
C3 C11 C15 98.27(10)
C12 C11 C10 116.60(11)
C3 C11 C10 102.69(10)
C15 C11 C10 105.67(10)
O2 C12 C11 105.84(10)
O2 C12 C13 110.45(11)
C11 C12 C13 113.94(11)
O2 C12 H12 108.8
C11 C12 H12 108.8
C13 C12 H12 108.8
C14 C13 C12 112.61(11)
C14 C13 H13A 109.1
C12 C13 H13A 109.1
C14 C13 H13B 109.1
C12 C13 H13B 109.1
H13A C13 H13B 107.8
C13 C14 C1 113.57(11)
C13 C14 H14A 108.9
C1 C14 H14A 108.9
C13 C14 H14B 108.9
C1 C14 H14B 108.9
H14A C14 H14B 107.7
C1 C15 C11 110.31(10)
C1 C15 C16 111.80(11)
C11 C15 C16 102.23(10)
C1 C15 H15 110.7
C11 C15 H15 110.7
C16 C15 H15 110.7
C4 C16 C15 104.10(10)
C4 C16 H16A 110.9
C15 C16 H16A 110.9
C4 C16 H16B 110.9
C15 C16 H16B 110.9
H16A C16 H16B 109.0
O4 C17 O3 111.71(10)
O4 C17 C5 115.61(11)
O3 C17 C5 109.41(10)
O4 C17 C18 104.90(10)
O3 C17 C18 110.19(10)
C5 C17 C18 104.62(10)
O5 C18 C8 123.83(12)
O5 C18 C17 121.76(12)
C8 C18 C17 114.40(11)
C1 C19 H19A 109.5
C1 C19 H19B 109.5
H19A C19 H19B 109.5
C1 C19 H19C 109.5
H19A C19 H19C 109.5
H19B C19 H19C 109.5
O1 C20 N1 121.16(13)
O1 C20 C21 120.65(12)
N1 C20 C21 118.18(12)
C20 C21 H21A 109.5
C20 C21 H21B 109.5
H21A C21 H21B 109.5
C20 C21 H21C 109.5
H21A C21 H21C 109.5
H21B C21 H21C 109.5
O2 C22 H22A 109.5
O2 C22 H22B 109.5
H22A C22 H22B 109.5
O2 C22 H22C 109.5
H22A C22 H22C 109.5
H22B C22 H22C 109.5
O3 C23 H23A 109.5
O3 C23 H23B 109.5
H23A C23 H23B 109.5
O3 C23 H23C 109.5
H23A C23 H23C 109.5
H23B C23 H23C 109.5
O4 C24 H24A 109.5
O4 C24 H24B 109.5
H24A C24 H24B 109.5
O4 C24 H24C 109.5
H24A C24 H24C 109.5
H24B C24 H24C 109.5
C20 N1 C3 122.31(11)
C20 N1 C2 118.12(11)
C3 N1 C2 119.48(10)
C22 O2 C12 114.17(11)
C17 O3 C23 117.01(10)
C17 O4 C24 114.89(10)

loop_
_geom_bond_atom_site_label_1
_geom_bond_atom_site_label_2
_geom_bond_distance
C1 C19 1.5318(19)
C1 C14 1.534(2)
C1 C15 1.5375(18)
C1 C2 1.542(2)
C2 N1 1.4747(17)
C2 H2A 0.9900
C2 H2B 0.9900
C3 N1 1.4636(16)
C3 C11 1.5349(19)
C3 C4 1.5555(17)
C3 H3 1.0000
C4 C16 1.5403(18)
C4 C5 1.5430(17)
C4 H4 1.0000
C5 C6 1.5186(17)
C5 C17 1.5592(17)
C5 C10 1.5815(17)
C6 C7 1.3265(19)
C6 H6 0.9500
C7 C8 1.5051(19)
C7 H7 0.9500
C8 C18 1.5277(18)
C8 C9 1.5561(18)
C8 H8 1.0000
C9 C10 1.5332(18)
C9 H9A 0.9900
C9 H9B 0.9900
C10 C11 1.5641(17)
C10 H10 1.0000
C11 C12 1.5308(18)
C11 C15 1.5536(17)
C12 O2 1.4387(16)
C12 C13 1.5355(19)
C12 H12 1.0000
C13 C14 1.522(2)
C13 H13A 0.9900
C13 H13B 0.9900
C14 H14A 0.9900
C14 H14B 0.9900
C15 C16 1.5570(18)
C15 H15 1.0000
C16 H16A 0.9900
C16 H16B 0.9900
C17 O4 1.4039(16)
C17 O3 1.4107(15)
C17 C18 1.5750(18)
C18 O5 1.2064(17)
C19 H19A 0.9800
C19 H19B 0.9800
C19 H19C 0.9800
C20 O1 1.2334(17)
C20 N1 1.3590(18)
C20 C21 1.5117(19)
C21 H21A 0.9800
C21 H21B 0.9800
C21 H21C 0.9800
C22 O2 1.4220(17)
C22 H22A 0.9800
C22 H22B 0.9800
C22 H22C 0.9800
C23 O3 1.4403(15)
C23 H23A 0.9800
C23 H23B 0.9800
C23 H23C 0.9800
C24 O4 1.4328(17)
C24 H24A 0.9800
C24 H24B 0.9800
C24 H24C 0.9800
